data_2240676
loop_
_publ_author_name
'Yan, Jin-Jin'
'Zheng, Chang-Ge'

_publ_section_title
;
 Crystal structure of
 (4-fluorophenyl-\k<i>C</i>^1^)iodido(<i>N</i>,<i>N</i>,<i>N</i>',<i>N</i>'-tetramethylethylenediamine-\k^2^<i>N</i>,<i>N</i>')palladium(II)
;
_journal_issue 5
_journal_name_full 'Acta Crystallographica Section E'
_journal_page_first m124
_journal_page_last m125
_journal_paper_doi 10.1107/S2056989015008014
_journal_volume 71
_journal_year 2015
_chemical_formula_iupac '[Pd (C6 H4 F) I (C6 H16 N2)]'
_chemical_formula_moiety 'C12 H20 F I N2 Pd'
_chemical_formula_sum 'C12 H20 F I N2 Pd'
_chemical_formula_weight 444.60
_chemical_name_systematic
(4-Fluorophenyl-\k<i>C</i>^1^)iodido(<i>N</i>,<i>N</i>,<i>N</i>',<i>N</i>'-tetramethylethylenediamine-\k^2^<i>N</i>,<i>N</i>')palladium(II)
_space_group_IT_number 15
_symmetry_cell_setting monoclinic
_symmetry_space_group_name_Hall '-C 2yc'
_symmetry_space_group_name_H-M 'C 1 2/c 1'
_atom_sites_solution_hydrogens geom
_atom_sites_solution_primary direct
_atom_sites_solution_secondary difmap
_audit_creation_method SHELXL-97
_cell_angle_alpha 90.00
_cell_angle_beta 93.152(2)
_cell_angle_gamma 90.00
_cell_formula_units_Z 8
_cell_length_a 9.456(2)
_cell_length_b 12.802(3)
_cell_length_c 24.953(5)
_cell_measurement_reflns_used 8524
_cell_measurement_temperature 296(2)
_cell_measurement_theta_max 28.27
_cell_measurement_theta_min 2.68
_cell_volume 3016.1(11)
_computing_cell_refinement
;
SAINT (Bruker, 2007)
;
_computing_data_collection
;
APEX2 (Bruker, 2007)
;
_computing_data_reduction
;
SAINT (Bruker, 2007)
;
_computing_molecular_graphics
;
SHELXTL (Sheldrick, 2008)
;
_computing_publication_material
;
SHELXTL (Sheldrick, 2008)
;
_computing_structure_refinement
;
SHELXL97 (Sheldrick, 2008)
;
_computing_structure_solution
;
SHELXS97 (Sheldrick, 2008)
;
_diffrn_ambient_temperature 296(2)
_diffrn_measured_fraction_theta_full 0.993
_diffrn_measured_fraction_theta_max 0.993
_diffrn_measurement_device_type 'Bruker APEXII CCD'
_diffrn_measurement_method '\f and \w scans'
_diffrn_radiation_monochromator graphite
_diffrn_radiation_source 'fine-focus sealed tube'
_diffrn_radiation_type MoK\a
_diffrn_radiation_wavelength 0.71073
_diffrn_reflns_av_R_equivalents 0.0579
_diffrn_reflns_av_sigmaI/netI 0.0492
_diffrn_reflns_limit_h_max 11
_diffrn_reflns_limit_h_min -11
_diffrn_reflns_limit_k_max 11
_diffrn_reflns_limit_k_min -15
_diffrn_reflns_limit_l_max 30
_diffrn_reflns_limit_l_min -30
_diffrn_reflns_number 10757
_diffrn_reflns_theta_full 25.60
_diffrn_reflns_theta_max 25.60
_diffrn_reflns_theta_min 2.68
_exptl_absorpt_coefficient_mu 3.271
_exptl_absorpt_correction_T_max 0.5607
_exptl_absorpt_correction_T_min 0.4834
_exptl_absorpt_correction_type multi-scan
_exptl_absorpt_process_details
;
(SADABS; Bruker, 2007)
;
_exptl_crystal_colour colorless
_exptl_crystal_density_diffrn 1.958
_exptl_crystal_density_method 'not measured'
_exptl_crystal_description block
_exptl_crystal_F_000 1712
_exptl_crystal_size_max 0.26
_exptl_crystal_size_mid 0.24
_exptl_crystal_size_min 0.20
_refine_diff_density_max 1.146
_refine_diff_density_min -1.763
_refine_ls_extinction_method none
_refine_ls_goodness_of_fit_ref 1.001
_refine_ls_hydrogen_treatment constr
_refine_ls_matrix_type full
_refine_ls_number_parameters 158
_refine_ls_number_reflns 2827
_refine_ls_number_restraints 0
_refine_ls_restrained_S_all 1.001
_refine_ls_R_factor_all 0.0409
_refine_ls_R_factor_gt 0.0391
_refine_ls_shift/su_max 0.001
_refine_ls_shift/su_mean 0.000
_refine_ls_structure_factor_coef Fsqd
_refine_ls_weighting_details 'calc w=1/[\s^2^(Fo^2^)+(0.0848P)^2^+14.1377P] where P=(Fo^2^+2Fc^2^)/3'
_refine_ls_weighting_scheme calc
_refine_ls_wR_factor_gt 0.1179
_refine_ls_wR_factor_ref 0.1199
_reflns_number_gt 2736
_reflns_number_total 2827
_reflns_threshold_expression I>2\s(I)
_cod_data_source_file sj5451sup1.cf
_cod_data_source_block I
_cod_original_cell_volume 3015.9(11)
_cod_original_sg_symbol_H-M 'C 2/c'
_cod_database_code 2240676
_cod_database_fobs_code 2240676

loop_
_symmetry_equiv_pos_as_xyz
'x, y, z'
'-x, y, -z+1/2'
'x+1/2, y+1/2, z'
'-x+1/2, y+1/2, -z+1/2'
'-x, -y, -z'
'x, -y, z-1/2'
'-x+1/2, -y+1/2, -z'
'x+1/2, -y+1/2, z-1/2'

loop_
_atom_site_type_symbol
_atom_site_label
_atom_site_fract_x
_atom_site_fract_y
_atom_site_fract_z
_atom_site_U_iso_or_equiv
_atom_site_adp_type
_atom_site_calc_flag
_atom_site_refinement_flags
_atom_site_occupancy
_atom_site_symmetry_multiplicity
Pd Pd1 0.26525(4) 0.69994(3) 0.390741(13) 0.01328(16) Uani d . 1 1
I I1 0.52911(4) 0.74248(3) 0.412548(15) 0.02671(17) Uani d . 1 1
N N2 0.2556(4) 0.5701(3) 0.44807(16) 0.0182(8) Uani d . 1 1
N N1 0.0479(4) 0.6607(3) 0.37289(17) 0.0182(9) Uani d . 1 1
C C4 0.1050(6) 0.5433(4) 0.4489(2) 0.0273(12) Uani d . 1 1
H H4A 0.0597 0.5893 0.4737 0.033 Uiso calc R 1 1
H H4B 0.0956 0.4722 0.4617 0.033 Uiso calc R 1 1
C C7 0.2585(5) 0.8106(4) 0.3346(2) 0.0188(10) Uani d . 1 1
C C9 0.2906(6) 0.8594(5) 0.2421(2) 0.0304(12) Uani d . 1 1
H H9 0.3254 0.8453 0.2087 0.036 Uiso calc R 1 1
C C5 0.3356(6) 0.4817(4) 0.4266(2) 0.0243(11) Uani d . 1 1
H H5A 0.3259 0.4216 0.4491 0.036 Uiso calc R 1 1
H H5B 0.4339 0.5002 0.4258 0.036 Uiso calc R 1 1
H H5C 0.2990 0.4659 0.3908 0.036 Uiso calc R 1 1
C C12 0.1910(5) 0.9053(4) 0.3415(2) 0.0206(10) Uani d . 1 1
H H12 0.1600 0.9221 0.3751 0.025 Uiso calc R 1 1
C C11 0.1680(6) 0.9762(4) 0.2996(2) 0.0245(11) Uani d . 1 1
H H11 0.1202 1.0386 0.3047 0.029 Uiso calc R 1 1
C C8 0.3101(6) 0.7898(4) 0.2838(2) 0.0260(12) Uani d . 1 1
H H8 0.3584 0.7277 0.2783 0.031 Uiso calc R 1 1
C C1 -0.0461(6) 0.7340(5) 0.3997(3) 0.0280(12) Uani d . 1 1
H H1A -0.0455 0.8004 0.3819 0.042 Uiso calc R 1 1
H H1B -0.0130 0.7425 0.4365 0.042 Uiso calc R 1 1
H H1C -0.1407 0.7066 0.3982 0.042 Uiso calc R 1 1
C C2 0.0035(6) 0.6583(5) 0.3150(2) 0.0296(12) Uani d . 1 1
H H2A 0.0678 0.6153 0.2963 0.044 Uiso calc R 1 1
H H2B 0.0045 0.7280 0.3008 0.044 Uiso calc R 1 1
H H2C -0.0905 0.6301 0.3105 0.044 Uiso calc R 1 1
C C10 0.2174(6) 0.9516(4) 0.2509(2) 0.0256(11) Uani d . 1 1
C C6 0.3130(7) 0.5902(5) 0.5036(2) 0.0298(12) Uani d . 1 1
H H6A 0.2608 0.6459 0.5190 0.045 Uiso calc R 1 1
H H6B 0.4110 0.6094 0.5030 0.045 Uiso calc R 1 1
H H6C 0.3043 0.5281 0.5248 0.045 Uiso calc R 1 1
C C3 0.0317(6) 0.5531(4) 0.3942(2) 0.0258(11) Uani d . 1 1
H H3A 0.0719 0.5033 0.3700 0.031 Uiso calc R 1 1
H H3B -0.0681 0.5371 0.3964 0.031 Uiso calc R 1 1
F F1 0.1947(4) 1.0191(3) 0.20905(13) 0.0387(9) Uani d . 1 1

loop_
_atom_site_aniso_label
_atom_site_aniso_U_11
_atom_site_aniso_U_22
_atom_site_aniso_U_33
_atom_site_aniso_U_12
_atom_site_aniso_U_13
_atom_site_aniso_U_23
Pd1 0.0155(2) 0.0132(2) 0.0113(2) 0.00004(12) 0.00249(15) 0.00002(12)
I1 0.0180(2) 0.0254(2) 0.0364(3) -0.00383(12) -0.00055(17) 0.00083(14)
N2 0.024(2) 0.017(2) 0.014(2) 0.0018(17) 0.0023(16) -0.0014(16)
N1 0.017(2) 0.015(2) 0.022(2) 0.0013(16) 0.0000(16) -0.0027(17)
C4 0.036(3) 0.024(3) 0.024(3) 0.002(2) 0.016(2) 0.004(2)
C7 0.021(2) 0.022(2) 0.014(2) -0.002(2) 0.0019(19) -0.0040(19)
C9 0.038(3) 0.034(3) 0.020(3) -0.004(3) 0.007(2) 0.003(2)
C5 0.035(3) 0.018(2) 0.020(3) 0.001(2) 0.000(2) -0.001(2)
C12 0.024(2) 0.021(3) 0.017(2) -0.006(2) 0.0037(19) -0.002(2)
C11 0.027(3) 0.023(3) 0.024(3) 0.001(2) 0.000(2) 0.006(2)
C8 0.035(3) 0.025(3) 0.019(3) 0.003(2) 0.010(2) 0.001(2)
C1 0.021(3) 0.026(3) 0.038(3) 0.004(2) 0.011(2) -0.003(2)
C2 0.034(3) 0.037(3) 0.018(3) -0.003(3) -0.005(2) 0.000(2)
C10 0.037(3) 0.025(3) 0.015(2) -0.009(2) -0.001(2) 0.009(2)
C6 0.047(3) 0.028(3) 0.014(3) 0.004(3) 0.001(2) 0.000(2)
C3 0.024(3) 0.021(3) 0.032(3) -0.004(2) 0.003(2) 0.000(2)
F1 0.053(2) 0.039(2) 0.0244(18) -0.0003(17) 0.0019(15) 0.0191(15)

loop_
_atom_type_symbol
_atom_type_description
_atom_type_scat_dispersion_real
_atom_type_scat_dispersion_imag
_atom_type_scat_source
C C 0.0033 0.0016 'International Tables Vol C Tables 4.2.6.8 and 6.1.1.4'
H H 0.0000 0.0000 'International Tables Vol C Tables 4.2.6.8 and 6.1.1.4'
N N 0.0061 0.0033 'International Tables Vol C Tables 4.2.6.8 and 6.1.1.4'
F F 0.0171 0.0103 'International Tables Vol C Tables 4.2.6.8 and 6.1.1.4'
Pd Pd -0.9988 1.0072 'International Tables Vol C Tables 4.2.6.8 and 6.1.1.4'
I I -0.4742 1.8119 'International Tables Vol C Tables 4.2.6.8 and 6.1.1.4'

loop_
_geom_angle_atom_site_label_1
_geom_angle_atom_site_label_2
_geom_angle_atom_site_label_3
_geom_angle
C7 Pd1 N1 91.56(19)
C7 Pd1 N2 174.34(18)
N1 Pd1 N2 83.35(16)
C7 Pd1 I1 89.51(15)
N1 Pd1 I1 178.59(11)
N2 Pd1 I1 95.55(11)
C4 N2 C5 110.1(4)
C4 N2 C6 109.4(4)
C5 N2 C6 107.6(4)
C4 N2 Pd1 105.2(3)
C5 N2 Pd1 107.6(3)
C6 N2 Pd1 116.8(3)
C1 N1 C2 108.0(4)
C1 N1 C3 110.4(4)
C2 N1 C3 107.5(4)
C1 N1 Pd1 110.6(3)
C2 N1 Pd1 115.2(3)
C3 N1 Pd1 105.0(3)
N2 C4 C3 111.5(4)
N2 C4 H4A 109.3
C3 C4 H4A 109.3
N2 C4 H4B 109.3
C3 C4 H4B 109.3
H4A C4 H4B 108.0
C12 C7 C8 117.4(5)
C12 C7 Pd1 122.3(4)
C8 C7 Pd1 120.0(4)
C8 C9 C10 118.4(5)
C8 C9 H9 120.8
C10 C9 H9 120.8
N2 C5 H5A 109.5
N2 C5 H5B 109.5
H5A C5 H5B 109.5
N2 C5 H5C 109.5
H5A C5 H5C 109.5
H5B C5 H5C 109.5
C7 C12 C11 122.2(5)
C7 C12 H12 118.9
C11 C12 H12 118.9
C10 C11 C12 118.1(5)
C10 C11 H11 120.9
C12 C11 H11 120.9
C9 C8 C7 121.4(5)
C9 C8 H8 119.3
C7 C8 H8 119.3
N1 C1 H1A 109.5
N1 C1 H1B 109.5
H1A C1 H1B 109.5
N1 C1 H1C 109.5
H1A C1 H1C 109.5
H1B C1 H1C 109.5
N1 C2 H2A 109.5
N1 C2 H2B 109.5
H2A C2 H2B 109.5
N1 C2 H2C 109.5
H2A C2 H2C 109.5
H2B C2 H2C 109.5
C11 C10 F1 119.3(5)
C11 C10 C9 122.4(5)
F1 C10 C9 118.3(5)
N2 C6 H6A 109.5
N2 C6 H6B 109.5
H6A C6 H6B 109.5
N2 C6 H6C 109.5
H6A C6 H6C 109.5
H6B C6 H6C 109.5
N1 C3 C4 110.6(5)
N1 C3 H3A 109.5
C4 C3 H3A 109.5
N1 C3 H3B 109.5
C4 C3 H3B 109.5
H3A C3 H3B 108.1

loop_
_geom_bond_atom_site_label_1
_geom_bond_atom_site_label_2
_geom_bond_distance
_geom_bond_publ_flag
Pd1 C7 1.990(5) yes
Pd1 N1 2.138(4) yes
Pd1 N2 2.198(4) yes
Pd1 I1 2.5823(7) yes
N2 C4 1.466(7) ?
N2 C5 1.479(6) ?
N2 C6 1.482(7) ?
N1 C1 1.477(7) ?
N1 C2 1.482(7) ?
N1 C3 1.488(7) ?
C4 C3 1.501(8) ?
C4 H4A 0.9700 ?
C4 H4B 0.9700 ?
C7 C12 1.385(8) ?
C7 C8 1.410(7) ?
C9 C8 1.376(8) ?
C9 C10 1.392(9) ?
C9 H9 0.9300 ?
C5 H5A 0.9600 ?
C5 H5B 0.9600 ?
C5 H5C 0.9600 ?
C12 C11 1.393(7) ?
C12 H12 0.9300 ?
C11 C10 1.361(8) ?
C11 H11 0.9300 ?
C8 H8 0.9300 ?
C1 H1A 0.9600 ?
C1 H1B 0.9600 ?
C1 H1C 0.9600 ?
C2 H2A 0.9600 ?
C2 H2B 0.9600 ?
C2 H2C 0.9600 ?
C10 F1 1.364(6) ?
C6 H6A 0.9600 ?
C6 H6B 0.9600 ?
C6 H6C 0.9600 ?
C3 H3A 0.9700 ?
C3 H3B 0.9700 ?

loop_
_geom_hbond_atom_site_label_D
_geom_hbond_atom_site_label_H
_geom_hbond_atom_site_label_A
_geom_hbond_site_symmetry_A
_geom_hbond_distance_DH
_geom_hbond_distance_HA
_geom_hbond_distance_DA
_geom_hbond_angle_DHA
C2 H2A F1 4_545 0.96 2.57 3.445(6) 151.0
C5 H5C F1 4_545 0.96 2.59 3.412(5) 144.3
C1 H1C I1 1_455 0.96 3.19 4.050(5) 149.8
C4 H4B I1 3_445 0.97 3.24 4.017(5) 138.1

loop_
_geom_torsion_atom_site_label_1
_geom_torsion_atom_site_label_2
_geom_torsion_atom_site_label_3
_geom_torsion_atom_site_label_4
_geom_torsion
C7 Pd1 N2 C4 -35.7(19)
N1 Pd1 N2 C4 -9.8(3)
I1 Pd1 N2 C4 171.0(3)
C7 Pd1 N2 C5 81.7(18)
N1 Pd1 N2 C5 107.5(3)
I1 Pd1 N2 C5 -71.6(3)
C7 Pd1 N2 C6 -157.2(17)
N1 Pd1 N2 C6 -131.4(4)
I1 Pd1 N2 C6 49.5(4)
C7 Pd1 N1 C1 -81.4(4)
N2 Pd1 N1 C1 101.0(4)
I1 Pd1 N1 C1 139(4)
C7 Pd1 N1 C2 41.4(4)
N2 Pd1 N1 C2 -136.1(4)
I1 Pd1 N1 C2 -98(5)
C7 Pd1 N1 C3 159.5(3)
N2 Pd1 N1 C3 -18.1(3)
I1 Pd1 N1 C3 20(5)
C5 N2 C4 C3 -78.6(5)
C6 N2 C4 C3 163.2(5)
Pd1 N2 C4 C3 37.0(5)
N1 Pd1 C7 C12 74.4(4)
N2 Pd1 C7 C12 100.1(18)
I1 Pd1 C7 C12 -106.5(4)
N1 Pd1 C7 C8 -98.7(4)
N2 Pd1 C7 C8 -73.0(19)
I1 Pd1 C7 C8 80.4(4)
C8 C7 C12 C11 3.0(8)
Pd1 C7 C12 C11 -170.3(4)
C7 C12 C11 C10 -1.7(8)
C10 C9 C8 C7 -0.3(9)
C12 C7 C8 C9 -1.9(8)
Pd1 C7 C8 C9 171.5(5)
C12 C11 C10 F1 179.1(5)
C12 C11 C10 C9 -0.7(8)
C8 C9 C10 C11 1.7(9)
C8 C9 C10 F1 -178.1(5)
C1 N1 C3 C4 -75.3(6)
C2 N1 C3 C4 167.1(4)
Pd1 N1 C3 C4 43.9(5)
N2 C4 C3 N1 -57.3(6)
